data_7100160
loop_
_publ_author_name
'T. C. W. Mak'
'Xu-Dong Chen'

_publ_section_title
;
Order of coordinating ability of polyatomic monoanions
established from their interaction with a disilver(I) metallacyclophane
skeleton
;
_journal_name_full 'Chemical Communications'
_journal_paper_doi 10.1039/b505919d
_journal_year 2005
_chemical_formula_sum 'C15 H14 Ag F6 N4 O P'
_chemical_formula_weight 519.14
_space_group_IT_number 14
_symmetry_cell_setting monoclinic
_symmetry_space_group_name_Hall '-P 2yn'
_symmetry_space_group_name_H-M 'P 1 21/n 1'
_cell_angle_alpha 90.00
_cell_angle_beta 90.1960(10)
_cell_angle_gamma 90.00
_cell_formula_units_Z 4
_cell_length_a 13.6369(7)
_cell_length_b 7.0728(4)
_cell_length_c 20.1423(10)
_cell_measurement_temperature 293(2)
_cell_volume 1942.74(18)
_diffrn_ambient_temperature 293(2)
_exptl_crystal_density_diffrn 1.775
_cod_depositor_comments
;
The following automatic conversions were performed:
'_symmetry_cell_setting' value 'Monoclinic' changed to 'monoclinic'
according to '/home/saulius/struct/CIF-dictionaries/cif_core.dic'
dictionary named 'cif_core.dic' version 2.4.1 from 2010-06-29.

Automatic conversion script
Id: cif_fix_enum 1527 2010-12-29 10:47:43Z saulius 
;
_cod_original_sg_symbol_H-M 'P 21/n'
_cod_database_code 7100160

loop_
_symmetry_equiv_pos_as_xyz
'x, y, z'
'-x+1/2, y+1/2, -z+1/2'
'-x, -y, -z'
'x-1/2, -y-1/2, z-1/2'

loop_
_atom_site_label
_atom_site_type_symbol
_atom_site_fract_x
_atom_site_fract_y
_atom_site_fract_z
_atom_site_U_iso_or_equiv
_atom_site_adp_type
_atom_site_occupancy
_atom_site_symmetry_multiplicity
_atom_site_calc_flag
_atom_site_refinement_flags
_atom_site_disorder_assembly
_atom_site_disorder_group
Ag1 Ag 0.209608(19) 0.71175(5) 0.520277(15) 0.05976(15) Uani 1 1 d . . .
N1 N 0.31469(19) 0.4409(4) 0.53051(13) 0.0448(6) Uani 1 1 d . . .
N2 N -0.04704(19) 0.2957(4) 0.46169(14) 0.0411(6) Uani 1 1 d . . .
C1 C 0.3822(3) 0.4490(5) 0.57901(19) 0.0555(9) Uani 1 1 d . . .
H1A H 0.3690 0.5220 0.6163 0.067 Uiso 1 1 calc R . .
C2 C 0.4707(3) 0.3536(6) 0.5759(2) 0.0657(11) Uani 1 1 d . . .
H2A H 0.5152 0.3616 0.6109 0.079 Uiso 1 1 calc R . .
C3 C 0.4923(3) 0.2477(5) 0.5214(3) 0.0614(11) Uani 1 1 d . . .
H3A H 0.5518 0.1840 0.5183 0.074 Uiso 1 1 calc R . .
C4 C 0.4234(3) 0.2370(5) 0.4704(2) 0.0566(9) Uani 1 1 d . . .
H4A H 0.4360 0.1665 0.4324 0.068 Uiso 1 1 calc R . .
C5 C 0.3356(2) 0.3337(4) 0.47756(17) 0.0429(7) Uani 1 1 d . . .
C6 C 0.2608(3) 0.3236(5) 0.42258(17) 0.0471(8) Uani 1 1 d . . .
C7 C 0.0179(2) 0.2310(4) 0.50608(16) 0.0402(7) Uani 1 1 d . . .
H7A H -0.0056 0.1768 0.5449 0.048 Uiso 1 1 calc R . .
C8 C 0.1177(2) 0.2406(4) 0.49721(16) 0.0391(7) Uani 1 1 d . . .
H8A H 0.1603 0.1951 0.5296 0.047 Uiso 1 1 calc R . .
C9 C 0.1540(2) 0.3193(4) 0.43897(15) 0.0392(7) Uani 1 1 d . . .
C10 C 0.0871(2) 0.3864(5) 0.39255(15) 0.0457(7) Uani 1 1 d . . .
H10A H 0.1086 0.4401 0.3530 0.055 Uiso 1 1 calc R . .
C11 C -0.0120(2) 0.3722(5) 0.40590(16) 0.0481(8) Uani 1 1 d . . .
H11A H -0.0564 0.4180 0.3746 0.058 Uiso 1 1 calc R . .
O1 O 0.2881(2) 0.3142(5) 0.36578(14) 0.0777(9) Uani 1 1 d . . .
N3 N 0.2610(3) 0.8109(6) 0.4157(2) 0.0723(10) Uani 1 1 d . . .
C12 C 0.2965(4) 0.8835(8) 0.2941(2) 0.0823(13) Uani 1 1 d . . .
H12C H 0.2367 0.9160 0.2715 0.123 Uiso 1 1 calc R . .
H12B H 0.3253 0.7747 0.2733 0.123 Uiso 1 1 calc R . .
H12A H 0.3414 0.9879 0.2917 0.123 Uiso 1 1 calc R . .
C13 C 0.2759(3) 0.8416(6) 0.3621(2) 0.0563(9) Uani 1 1 d . . .
N4 N 0.2904(3) 0.9098(6) 0.5967(2) 0.0778(11) Uani 1 1 d . . .
C14 C 0.3301(4) 1.0855(7) 0.7049(2) 0.0817(14) Uani 1 1 d . . .
H14C H 0.3998 1.1018 0.7086 0.123 Uiso 1 1 calc R . .
H14B H 0.3067 1.0141 0.7421 0.123 Uiso 1 1 calc R . .
H14A H 0.2988 1.2071 0.7042 0.123 Uiso 1 1 calc R . .
C15 C 0.3073(3) 0.9846(6) 0.6437(2) 0.0627(10) Uani 1 1 d . . .
P1 P -0.02136(9) -0.10901(17) 0.27951(5) 0.0651(3) Uani 1 1 d . . .
F1 F -0.0896(3) -0.2399(6) 0.3228(2) 0.1317(16) Uani 1 1 d . A .
F2 F 0.0455(3) 0.0233(7) 0.2370(2) 0.1476(16) Uani 1 1 d . A .
F3 F -0.0831(14) -0.1561(19) 0.2190(6) 0.155(8) Uani 0.50 1 d P A 1
F4 F 0.0423(14) -0.2870(19) 0.2740(6) 0.134(5) Uani 0.50 1 d P A 1
F5 F 0.0410(11) -0.0478(14) 0.3418(5) 0.104(4) Uani 0.50 1 d P A 1
F6 F -0.0832(10) 0.0716(15) 0.2889(7) 0.132(5) Uani 0.50 1 d P A 1
F3' F 0.019(2) -0.263(3) 0.2349(14) 0.263(15) Uani 0.50 1 d P A 2
F4' F 0.0579(10) -0.127(4) 0.3310(10) 0.234(12) Uani 0.50 1 d P A 2
F5' F -0.0769(13) 0.044(3) 0.3189(10) 0.219(10) Uani 0.50 1 d P A 2
F6' F -0.1108(10) -0.095(3) 0.2314(8) 0.171(9) Uani 0.50 1 d P A 2

loop_
_atom_site_aniso_label
_atom_site_aniso_U_11
_atom_site_aniso_U_22
_atom_site_aniso_U_33
_atom_site_aniso_U_23
_atom_site_aniso_U_13
_atom_site_aniso_U_12
Ag1 0.04464(18) 0.0696(2) 0.0651(2) -0.00651(14) -0.00079(12) 0.00302(13)
N1 0.0445(14) 0.0452(15) 0.0445(15) 0.0018(12) -0.0033(11) 0.0006(11)
N2 0.0410(13) 0.0377(14) 0.0447(15) -0.0056(11) -0.0019(11) -0.0005(11)
C1 0.057(2) 0.054(2) 0.055(2) 0.0008(16) -0.0133(16) -0.0026(16)
C2 0.054(2) 0.059(2) 0.084(3) 0.019(2) -0.025(2) -0.0097(18)
C3 0.0457(19) 0.042(2) 0.096(3) 0.0064(19) -0.004(2) 0.0025(14)
C4 0.0436(18) 0.044(2) 0.082(3) -0.0048(17) 0.0043(17) 0.0015(14)
C5 0.0389(15) 0.0385(17) 0.0511(19) 0.0002(13) -0.0001(13) -0.0050(12)
C6 0.0501(18) 0.047(2) 0.0441(18) -0.0046(14) 0.0037(14) -0.0018(14)
C7 0.0471(17) 0.0340(16) 0.0394(16) 0.0015(12) 0.0005(13) -0.0031(12)
C8 0.0429(16) 0.0345(16) 0.0400(16) 0.0007(12) -0.0046(12) 0.0009(11)
C9 0.0448(16) 0.0366(17) 0.0361(15) -0.0081(12) -0.0026(12) -0.0033(12)
C10 0.0523(18) 0.053(2) 0.0322(15) 0.0013(13) -0.0007(13) -0.0008(15)
C11 0.0516(18) 0.053(2) 0.0400(17) 0.0007(14) -0.0105(14) 0.0063(15)
O1 0.0590(17) 0.128(3) 0.0465(16) -0.0103(16) 0.0112(13) -0.0016(17)
N3 0.066(2) 0.088(3) 0.063(2) 0.0142(19) -0.0043(17) -0.0032(18)
C12 0.104(4) 0.087(3) 0.056(3) -0.001(2) 0.006(2) 0.004(3)
C13 0.063(2) 0.055(2) 0.051(2) 0.0030(17) -0.0049(17) 0.0002(17)
N4 0.082(2) 0.070(3) 0.081(3) -0.017(2) -0.019(2) -0.0010(19)
C14 0.101(4) 0.074(3) 0.070(3) -0.015(2) -0.013(2) -0.008(3)
C15 0.064(2) 0.053(2) 0.071(3) -0.005(2) -0.0125(19) -0.0018(18)
P1 0.0787(7) 0.0643(7) 0.0523(6) 0.0144(5) -0.0082(5) 0.0005(5)
F1 0.114(3) 0.148(3) 0.134(3) 0.079(3) -0.005(2) -0.021(2)
F2 0.164(4) 0.154(4) 0.125(3) 0.048(3) 0.013(3) -0.061(3)
F3 0.29(2) 0.103(7) 0.067(6) 0.026(4) -0.099(10) -0.092(10)
F4 0.203(11) 0.078(5) 0.121(8) 0.010(6) 0.029(9) 0.070(6)
F5 0.168(12) 0.076(4) 0.067(4) -0.010(4) -0.043(5) -0.011(5)
F6 0.136(8) 0.078(6) 0.182(12) 0.037(7) -0.040(8) 0.050(5)
F3' 0.28(3) 0.167(17) 0.34(3) -0.087(19) 0.22(3) -0.003(15)
F4' 0.086(7) 0.41(3) 0.210(18) 0.182(19) -0.071(9) -0.048(13)
F5' 0.183(15) 0.223(17) 0.250(17) -0.182(14) 0.071(12) -0.060(12)
F6' 0.092(6) 0.29(2) 0.134(12) 0.105(13) -0.016(6) 0.009(9)

loop_
_geom_bond_atom_site_label_1
_geom_bond_atom_site_label_2
_geom_bond_distance
_geom_bond_site_symmetry_2
_geom_bond_publ_flag
Ag1 N2 2.248(3) 3_566 ?
Ag1 N3 2.331(4) . ?
Ag1 N4 2.353(4) . ?
Ag1 N1 2.401(3) . ?
N1 C5 1.340(4) . ?
N1 C1 1.342(4) . ?
N2 C7 1.337(4) . ?
N2 C11 1.337(4) . ?
N2 Ag1 2.248(3) 3_566 ?
C1 C2 1.384(5) . ?
C2 C3 1.363(7) . ?
C3 C4 1.391(6) . ?
C4 C5 1.387(5) . ?
C5 C6 1.504(5) . ?
C6 O1 1.206(4) . ?
C6 C9 1.495(5) . ?
C7 C8 1.376(5) . ?
C8 C9 1.391(5) . ?
C9 C10 1.388(4) . ?
C10 C11 1.382(5) . ?
N3 C13 1.120(5) . ?
C12 C13 1.430(6) . ?
N4 C15 1.107(5) . ?
C14 C15 1.457(6) . ?
P1 F4' 1.501(12) . ?
P1 F3' 1.514(16) . ?
P1 F3 1.516(8) . ?
P1 F4 1.533(11) . ?
P1 F6 1.542(9) . ?
P1 F5' 1.543(13) . ?
P1 F6' 1.559(13) . ?
P1 F2 1.564(4) . ?
P1 F5 1.574(9) . ?
P1 F1 1.578(4) . ?
